data_4323414
loop_
_publ_author_name
'Musa A. Said'
'Melanie P\"ulm'
'Regine Herbst-Irmer'
'K. C. Kumara Swamy'

_publ_contact_author
;
      Dr. Regine Herbst-Irmer
      Institut f\"ur Anorganische Chemie
      Universit\"at G\"ottingen
      Tammannstr. 4
      37077 G\"ottingen
      Germany
;
_publ_contact_author_email rherbst@shelx.uni-ac.gwdg.de
_publ_contact_author_fax '049 551 392582'
_publ_contact_author_phone '049 551 393007'
_publ_section_title
;
 Cyclic Aminophosphites and -phosphoranes Possessing Six- and
 Higher-Membered Rings: A Comparative Study of Structure and Reactivity
;
_journal_name_full 'Inorganic Chemistry'
_journal_page_first 2044
_journal_page_last 2051
_journal_paper_doi 10.1021/ic9611958
_journal_volume 36
_journal_year 1997
_chemical_formula_sum 'C43 H63 N O4.5 P'
_chemical_formula_weight 696.91
_chemical_name_systematic
;
 ?
;
_space_group_IT_number 14
_symmetry_cell_setting monoclinic
_symmetry_space_group_name_Hall '-P 2yn'
_symmetry_space_group_name_H-M 'P 1 21/n 1'
_atom_sites_solution_hydrogens geom
_atom_sites_solution_primary direct
_atom_sites_solution_secondary difmap
_audit_creation_method SHELXL
_cell_angle_alpha 90.00
_cell_angle_beta 95.930(10)
_cell_angle_gamma 90.00
_cell_formula_units_Z 4
_cell_length_a 9.4990(10)
_cell_length_b 18.9710(10)
_cell_length_c 23.478(2)
_cell_measurement_reflns_used 48
_cell_measurement_temperature 153(2)
_cell_measurement_theta_max 12.5
_cell_measurement_theta_min 10
_cell_volume 4208.2(6)
_computing_cell_refinement 'Stoe DIF4'
_computing_data_collection 'Stoe DIF4'
_computing_data_reduction 'Stoe REDU4'
_computing_molecular_graphics 'Siemens SHELXTL-Plus'
_computing_publication_material 'SHELXL-93 (Sheldrick, 1993)'
_computing_structure_refinement 'SHELXL-93 (Sheldrick, 1993)'
_computing_structure_solution 'SHELXS-86 (Sheldrick, 1990)'
_diffrn_ambient_temperature 153(2)
_diffrn_measurement_device 'Stoe-Siemens-Huber four-circle-difractometer'
_diffrn_measurement_method 'Profile data from 2theta/omega'
_diffrn_radiation_monochromator graphite
_diffrn_radiation_source 'fine-focus sealed tube'
_diffrn_radiation_type MoKa
_diffrn_radiation_wavelength 0.71073
_diffrn_reflns_av_R_equivalents 0.0599
_diffrn_reflns_av_sigmaI/netI 0.0513
_diffrn_reflns_limit_h_max 11
_diffrn_reflns_limit_h_min -11
_diffrn_reflns_limit_k_max 22
_diffrn_reflns_limit_k_min -21
_diffrn_reflns_limit_l_max 28
_diffrn_reflns_limit_l_min -26
_diffrn_reflns_number 9259
_diffrn_reflns_theta_max 25.08
_diffrn_reflns_theta_min 3.56
_diffrn_standards_decay_% 0
_diffrn_standards_interval_time 90
_diffrn_standards_number 3
_exptl_absorpt_coefficient_mu 0.105
_exptl_crystal_colour colourless
_exptl_crystal_density_diffrn 1.100
_exptl_crystal_description blocks
_exptl_crystal_F_000 1516
_exptl_crystal_size_max 0.60
_exptl_crystal_size_mid 0.50
_exptl_crystal_size_min 0.40
_refine_diff_density_max .669
_refine_diff_density_min -.406
_refine_diff_density_rms .059
_refine_ls_extinction_method none
_refine_ls_goodness_of_fit_all 1.028
_refine_ls_goodness_of_fit_obs 1.068
_refine_ls_matrix_type full
_refine_ls_number_parameters 537
_refine_ls_number_reflns 7453
_refine_ls_number_restraints 240
_refine_ls_restrained_S_all 1.060
_refine_ls_restrained_S_obs 1.093
_refine_ls_R_factor_all 0.0940
_refine_ls_R_factor_obs 0.0634
_refine_ls_shift/esd_max 0.000
_refine_ls_shift/esd_mean 0.000
_refine_ls_structure_factor_coef Fsqd
_refine_ls_weighting_details 'w=1/[s^2^(Fo^2^)+( 0.0920P)^2^+3.2199P] where P=(Fo^2^+2Fc^2^)/3'
_refine_ls_weighting_scheme calc
_refine_ls_wR_factor_all 0.1864
_refine_ls_wR_factor_obs 0.1596
_reflns_number_observed 5306
_reflns_number_total 7458
_reflns_observed_criterion >2sigma(I)
_cod_data_source_file ic9611958_1.cif
_cod_data_source_block kck30
_cod_depositor_comments
;
The following automatic conversions were performed:

'_refine_ls_weighting_scheme' value 'calc w=1/[s^2^(Fo^2^)+(
0.0920P)^2^+3.2199P] where P=(Fo^2^+2Fc^2^)/3' was changed to 'calc'.
New tag '_refine_ls_weighting_details' was created. The value of the
new tag was set to 'w=1/[s^2^(Fo^2^)+( 0.0920P)^2^+3.2199P] where
P=(Fo^2^+2Fc^2^)/3'.

Automatic conversion script
Id: cif_fix_values 3143 2015-03-26 13:38:13Z robertas 
;
_cod_original_formula_sum 'C43 H63 N O4.50 P'
_cod_database_code 4323414

loop_
_symmetry_equiv_pos_as_xyz
'x, y, z'
'-x+1/2, y+1/2, -z+1/2'
'-x, -y, -z'
'x-1/2, -y-1/2, z-1/2'

loop_
_atom_site_aniso_label
_atom_site_aniso_U_11
_atom_site_aniso_U_22
_atom_site_aniso_U_33
_atom_site_aniso_U_23
_atom_site_aniso_U_13
_atom_site_aniso_U_12
P1 0.0272(4) 0.0228(4) 0.0226(4) -0.0021(3) 0.0002(3) 0.0006(3)
O1 0.0293(10) 0.0300(11) 0.0248(11) -0.0053(9) 0.0027(8) -0.0016(9)
O2 0.0280(10) 0.0228(10) 0.0245(10) -0.0025(8) 0.0002(8) -0.0004(8)
O3 0.0373(11) 0.0231(10) 0.0238(11) -0.0013(8) -0.0010(9) 0.0003(9)
O4 0.0349(11) 0.0232(10) 0.0280(11) -0.0021(9) -0.0030(9) 0.0009(9)
N1 0.0285(13) 0.0219(13) 0.0354(14) -0.0033(11) -0.0011(11) 0.0026(10)
C1 0.0267(14) 0.031(2) 0.0229(15) -0.0046(12) 0.0002(11) 0.0042(12)
C11 0.0242(14) 0.029(2) 0.026(2) -0.0029(12) 0.0029(12) 0.0011(12)
C12 0.029(2) 0.042(2) 0.025(2) -0.0027(14) 0.0009(12) -0.0003(14)
C13 0.034(2) 0.048(2) 0.022(2) 0.0025(14) 0.0026(13) 0.0002(14)
C14 0.031(2) 0.036(2) 0.028(2) -0.0008(14) 0.0067(13) 0.0022(13)
C15 0.0260(15) 0.034(2) 0.027(2) -0.0041(13) 0.0025(12) 0.0006(13)
C16 0.0250(14) 0.032(2) 0.0216(15) -0.0018(12) 0.0020(11) 0.0045(12)
C21 0.0300(15) 0.0200(14) 0.0186(14) 0.0007(11) -0.0002(11) -0.0006(11)
C22 0.0293(15) 0.0248(15) 0.0211(14) 0.0000(12) 0.0011(12) 0.0006(12)
C23 0.0289(15) 0.027(2) 0.0230(15) 0.0000(12) 0.0008(12) -0.0013(12)
C24 0.033(2) 0.0261(15) 0.0198(14) 0.0013(12) 0.0024(12) -0.0020(12)
C25 0.038(2) 0.0233(15) 0.0247(15) -0.0033(12) 0.0090(13) -0.0020(13)
C26 0.0291(15) 0.0231(15) 0.0267(15) 0.0009(12) 0.0050(12) -0.0001(12)
C31 0.033(2) 0.024(2) 0.032(2) 0.0009(13) 0.0035(13) -0.0008(12)
C32 0.048(2) 0.033(2) 0.028(2) 0.0008(14) -0.0063(14) 0.0018(15)
C33 0.057(2) 0.033(2) 0.042(2) 0.008(2) -0.007(2) 0.005(2)
C34 0.046(2) 0.027(2) 0.044(2) 0.0038(15) 0.000(2) 0.0048(14)
C35 0.034(2) 0.024(2) 0.040(2) -0.0046(14) 0.0032(14) 0.0016(13)
C36 0.0261(14) 0.028(2) 0.028(2) 0.0011(13) 0.0008(12) 0.0025(12)
C41 0.0261(15) 0.027(2) 0.034(2) -0.0066(13) -0.0014(12) 0.0006(12)
C42 0.036(2) 0.038(2) 0.043(2) 0.005(2) -0.0030(15) -0.0082(15)
C43 0.041(2) 0.036(2) 0.060(2) -0.003(2) 0.002(2) -0.012(2)
C44 0.031(2) 0.040(2) 0.052(2) -0.014(2) 0.0041(15) -0.0048(14)
C45 0.030(2) 0.052(2) 0.040(2) -0.008(2) -0.0041(14) 0.0025(15)
C46 0.029(2) 0.042(2) 0.039(2) 0.001(2) 0.0025(13) 0.0007(14)
C50 0.040(2) 0.071(3) 0.024(2) 0.000(2) -0.0044(14) -0.018(2)
C51 0.064(4) 0.125(5) 0.025(2) -0.006(3) -0.005(2) -0.044(3)
C52 0.035(2) 0.169(6) 0.036(3) 0.003(3) -0.011(2) -0.017(3)
C53 0.106(5) 0.082(4) 0.039(3) -0.019(3) -0.006(3) -0.046(3)
C51' 0.064(4) 0.125(5) 0.025(2) -0.006(3) -0.005(2) -0.044(3)
C52' 0.035(2) 0.169(6) 0.036(3) 0.003(3) -0.011(2) -0.017(3)
C53' 0.106(5) 0.082(4) 0.039(3) -0.019(3) -0.006(3) -0.046(3)
C60 0.037(2) 0.050(2) 0.033(2) 0.003(2) 0.0069(14) -0.005(2)
C61 0.085(3) 0.045(2) 0.062(3) -0.005(2) 0.027(2) -0.018(2)
C62 0.053(2) 0.062(3) 0.048(2) 0.019(2) 0.004(2) -0.013(2)
C63 0.043(2) 0.075(3) 0.055(2) 0.020(2) 0.011(2) -0.010(2)
C70 0.041(2) 0.036(2) 0.026(2) -0.0079(14) 0.0058(13) -0.0078(14)
C71 0.052(2) 0.063(3) 0.037(2) -0.012(2) -0.011(2) -0.008(2)
C72 0.054(2) 0.078(3) 0.052(2) -0.038(2) 0.014(2) -0.019(2)
C73 0.070(3) 0.043(2) 0.054(2) -0.008(2) 0.012(2) -0.024(2)
C80 0.029(2) 0.037(2) 0.039(2) -0.0085(15) 0.0077(13) -0.0001(13)
C81 0.036(2) 0.054(2) 0.062(2) -0.019(2) 0.014(2) 0.002(2)
C82 0.037(2) 0.047(2) 0.048(2) -0.006(2) 0.013(2) -0.012(2)
C83 0.030(2) 0.043(2) 0.051(2) -0.006(2) -0.0017(15) 0.0075(15)
C1S 0.091(9) 0.049(8) 0.096(8) 0.020(7) -0.020(7) -0.034(9)
C2S 0.094(5) 0.042(5) 0.089(5) 0.021(5) -0.023(5) -0.028(5)
O1S 0.095(5) 0.052(4) 0.105(5) 0.016(4) -0.018(4) -0.031(5)
C3S 0.113(6) 0.057(6) 0.102(6) 0.002(6) -0.009(5) -0.033(5)
C4S 0.133(8) 0.062(9) 0.130(12) 0.001(9) 0.011(8) -0.005(8)
C5S 0.087(7) 0.062(9) 0.094(9) 0.036(8) -0.036(6) -0.009(8)
C6S 0.078(6) 0.033(5) 0.084(5) 0.017(5) -0.016(5) -0.028(5)
O2S 0.099(5) 0.051(4) 0.085(5) 0.018(4) -0.021(4) -0.027(5)
C7S 0.093(5) 0.041(5) 0.087(6) 0.012(5) 0.006(5) -0.042(5)
C8S 0.141(9) 0.071(9) 0.105(9) -0.005(8) 0.011(8) -0.030(8)

loop_
_atom_site_label
_atom_site_type_symbol
_atom_site_fract_x
_atom_site_fract_y
_atom_site_fract_z
_atom_site_U_iso_or_equiv
_atom_site_thermal_displace_type
_atom_site_occupancy
_atom_site_calc_flag
_atom_site_refinement_flags
_atom_site_disorder_group
P1 P 0.17077(8) 0.48338(4) 0.23939(3) 0.0244(2) Uani 1 d . .
O1 O 0.2819(2) 0.48903(11) 0.19249(8) 0.0280(5) Uani 1 d . .
O2 O 0.1826(2) 0.56779(10) 0.25940(8) 0.0253(4) Uani 1 d . .
O3 O 0.2346(2) 0.46013(10) 0.30407(8) 0.0283(5) Uani 1 d . .
O4 O 0.1551(2) 0.39631(10) 0.21993(8) 0.0291(5) Uani 1 d . .
N1 N 0.0037(3) 0.49572(13) 0.21832(11) 0.0289(6) Uani 1 d D .
H1 H -0.0280(32) 0.5382(13) 0.2164(14) 0.033(9) Uiso 1 d D .
C1 C 0.4851(3) 0.5569(2) 0.27157(12) 0.0269(6) Uani 1 d . .
H1A H 0.4587(3) 0.5067(2) 0.27476(12) 0.032 Uiso 1 calc R .
H1B H 0.5878(3) 0.5610(2) 0.28366(12) 0.032 Uiso 1 calc R .
C11 C 0.3540(3) 0.5466(2) 0.17237(12) 0.0264(6) Uani 1 d . .
C12 C 0.3359(3) 0.5633(2) 0.11422(13) 0.0322(7) Uani 1 d . .
C13 C 0.4191(3) 0.6177(2) 0.09653(13) 0.0346(7) Uani 1 d . .
H13 H 0.4065(3) 0.6310(2) 0.05732(13) 0.041 Uiso 1 calc R .
C14 C 0.5191(3) 0.6538(2) 0.13244(13) 0.0316(7) Uani 1 d . .
C15 C 0.5363(3) 0.6334(2) 0.18912(13) 0.0290(7) Uani 1 d . .
H15 H 0.6045(3) 0.6570(2) 0.21480(13) 0.035 Uiso 1 calc R .
C16 C 0.4570(3) 0.5795(2) 0.20976(12) 0.0261(6) Uani 1 d . .
C21 C 0.2572(3) 0.60169(14) 0.30567(11) 0.0231(6) Uani 1 d . .
C22 C 0.4051(3) 0.59976(15) 0.31149(12) 0.0252(6) Uani 1 d . .
C23 C 0.4792(3) 0.63892(15) 0.35436(12) 0.0264(6) Uani 1 d . .
H23 H 0.5797(3) 0.63787(15) 0.35776(12) 0.032 Uiso 1 calc R .
C24 C 0.4126(3) 0.6794(2) 0.39236(12) 0.0263(6) Uani 1 d . .
C25 C 0.2655(3) 0.67970(15) 0.38541(12) 0.0283(6) Uani 1 d . .
H25 H 0.2175(3) 0.70712(15) 0.41119(12) 0.034 Uiso 1 calc R .
C26 C 0.1841(3) 0.64199(15) 0.34270(12) 0.0261(6) Uani 1 d . .
C31 C 0.2534(3) 0.3882(2) 0.31153(13) 0.0296(7) Uani 1 d . .
C32 C 0.3104(4) 0.3547(2) 0.36023(14) 0.0373(8) Uani 1 d . .
H32 H 0.3431(4) 0.3801(2) 0.39386(14) 0.045 Uiso 1 calc R .
C33 C 0.3179(4) 0.2817(2) 0.3580(2) 0.0448(9) Uani 1 d . .
H33 H 0.3561(4) 0.2564(2) 0.3910(2) 0.054 Uiso 1 calc R .
C34 C 0.2710(3) 0.2449(2) 0.30855(15) 0.0393(8) Uani 1 d . .
H34 H 0.2777(3) 0.1950(2) 0.30826(15) 0.047 Uiso 1 calc R .
C35 C 0.2147(3) 0.2797(2) 0.25989(14) 0.0328(7) Uani 1 d . .
H35 H 0.1824(3) 0.2546(2) 0.22601(14) 0.039 Uiso 1 calc R .
C36 C 0.2073(3) 0.3520(2) 0.26224(12) 0.0274(6) Uani 1 d . .
C41 C -0.1087(3) 0.4461(2) 0.19709(13) 0.0291(7) Uani 1 d . .
H41 H -0.0673(3) 0.4096(2) 0.17299(13) 0.035 Uiso 1 calc R .
C42 C -0.1705(3) 0.4094(2) 0.24660(15) 0.0395(8) Uani 1 d . .
H42A H -0.2078(3) 0.4451(2) 0.27185(15) 0.047 Uiso 1 calc R .
H42B H -0.0950(3) 0.3826(2) 0.26948(15) 0.047 Uiso 1 calc R .
C43 C -0.2894(4) 0.3591(2) 0.2245(2) 0.0458(9) Uani 1 d . .
H43A H -0.2500(4) 0.3205(2) 0.2026(2) 0.055 Uiso 1 calc R .
H43B H -0.3314(4) 0.3379(2) 0.2574(2) 0.055 Uiso 1 calc R .
C44 C -0.4036(3) 0.3971(2) 0.1864(2) 0.0410(8) Uani 1 d . .
H44A H -0.4749(3) 0.3625(2) 0.1702(2) 0.049 Uiso 1 calc R .
H44B H -0.4519(3) 0.4313(2) 0.2097(2) 0.049 Uiso 1 calc R .
C45 C -0.3429(3) 0.4357(2) 0.13816(15) 0.0415(8) Uani 1 d . .
H45A H -0.4189(3) 0.4631(2) 0.11623(15) 0.050 Uiso 1 calc R .
H45B H -0.3065(3) 0.4009(2) 0.11184(15) 0.050 Uiso 1 calc R .
C46 C -0.2236(3) 0.4852(2) 0.16044(14) 0.0367(7) Uani 1 d . .
H46A H -0.1828(3) 0.5073(2) 0.12767(14) 0.044 Uiso 1 calc R .
H46B H -0.2620(3) 0.5231(2) 0.18332(14) 0.044 Uiso 1 calc R .
C50 C 0.2301(4) 0.5265(2) 0.07042(14) 0.0455(9) Uani 1 d D .
C51 C 0.1639(37) 0.4564(14) 0.0873(12) 0.072(2) Uani 0.142(9) d PD 1
H51A H 0.0987(37) 0.4392(14) 0.0553(12) 0.108 Uiso 0.142(9) calc PR 1
H51B H 0.1120(37) 0.4640(14) 0.1208(12) 0.108 Uiso 0.142(9) calc PR 1
H51C H 0.2389(37) 0.4216(14) 0.0967(12) 0.108 Uiso 0.142(9) calc PR 1
C52 C 0.2977(30) 0.5125(23) 0.0146(11) 0.081(2) Uani 0.142(9) d PD 1
H52A H 0.2288(30) 0.4890(23) -0.0130(11) 0.121 Uiso 0.142(9) calc PR 1
H52B H 0.3810(30) 0.4823(23) 0.0228(11) 0.121 Uiso 0.142(9) calc PR 1
H52C H 0.3263(30) 0.5574(23) -0.0014(11) 0.121 Uiso 0.142(9) calc PR 1
C53 C 0.1078(29) 0.5785(14) 0.0556(15) 0.077(2) Uani 0.142(9) d PD 1
H53A H 0.0373(29) 0.5569(14) 0.0275(15) 0.115 Uiso 0.142(9) calc PR 1
H53B H 0.1444(29) 0.6216(14) 0.0395(15) 0.115 Uiso 0.142(9) calc PR 1
H53C H 0.0638(29) 0.5900(14) 0.0904(15) 0.115 Uiso 0.142(9) calc PR 1
C51' C 0.2509(7) 0.5482(4) 0.0089(2) 0.072(2) Uani 0.858(9) d PD 2
H51D H 0.2424(7) 0.5995(4) 0.0051(2) 0.108 Uiso 0.858(9) calc PR 2
H51E H 0.1786(7) 0.5255(4) -0.0178(2) 0.108 Uiso 0.858(9) calc PR 2
H51F H 0.3451(7) 0.5334(4) 0.0000(2) 0.108 Uiso 0.858(9) calc PR 2
C52' C 0.0811(5) 0.5508(4) 0.0818(2) 0.081(2) Uani 0.858(9) d PD 2
H52D H 0.0755(5) 0.6023(4) 0.0794(2) 0.121 Uiso 0.858(9) calc PR 2
H52E H 0.0619(5) 0.5355(4) 0.1201(2) 0.121 Uiso 0.858(9) calc PR 2
H52F H 0.0109(5) 0.5299(4) 0.0531(2) 0.121 Uiso 0.858(9) calc PR 2
C53' C 0.2443(8) 0.4474(3) 0.0737(2) 0.077(2) Uani 0.858(9) d PD 2
H53D H 0.1751(8) 0.4257(3) 0.0451(2) 0.115 Uiso 0.858(9) calc PR 2
H53E H 0.2270(8) 0.4313(3) 0.1120(2) 0.115 Uiso 0.858(9) calc PR 2
H53F H 0.3401(8) 0.4338(3) 0.0660(2) 0.115 Uiso 0.858(9) calc PR 2
C60 C 0.6093(3) 0.7130(2) 0.11076(14) 0.0402(8) Uani 1 d . .
C61 C 0.5972(5) 0.7786(2) 0.1475(2) 0.0627(12) Uani 1 d . .
H61A H 0.6267(30) 0.7671(4) 0.1876(3) 0.094 Uiso 1 calc R .
H61B H 0.4988(8) 0.7949(9) 0.1436(10) 0.094 Uiso 1 calc R .
H61C H 0.6584(25) 0.8158(6) 0.1347(9) 0.094 Uiso 1 calc R .
C62 C 0.5645(4) 0.7328(2) 0.0487(2) 0.0548(10) Uani 1 d . .
H62A H 0.4647(9) 0.7470(14) 0.0446(3) 0.082 Uiso 1 calc R .
H62B H 0.5770(27) 0.6921(5) 0.0240(2) 0.082 Uiso 1 calc R .
H62C H 0.6228(20) 0.7720(10) 0.0375(4) 0.082 Uiso 1 calc R .
C63 C 0.7643(4) 0.6889(2) 0.1156(2) 0.0569(11) Uani 1 d . .
H63A H 0.7727(6) 0.6471(9) 0.0916(10) 0.085 Uiso 1 calc R .
H63B H 0.7957(10) 0.6772(14) 0.1556(3) 0.085 Uiso 1 calc R .
H63C H 0.8234(6) 0.7268(6) 0.1028(12) 0.085 Uiso 1 calc R .
C70 C 0.4991(3) 0.7247(2) 0.43698(13) 0.0339(7) Uani 1 d . .
C71 C 0.6196(4) 0.6817(2) 0.4685(2) 0.0519(10) Uani 1 d . .
H71A H 0.6794(16) 0.6624(12) 0.4407(2) 0.078 Uiso 1 calc R .
H71B H 0.5798(4) 0.6431(8) 0.4894(9) 0.078 Uiso 1 calc R .
H71C H 0.6766(17) 0.7122(4) 0.4955(8) 0.078 Uiso 1 calc R .
C72 C 0.4110(4) 0.7549(2) 0.4811(2) 0.0608(12) Uani 1 d . .
H72A H 0.4719(7) 0.7820(13) 0.5094(7) 0.091 Uiso 1 calc R .
H72B H 0.3659(24) 0.7165(2) 0.5004(9) 0.091 Uiso 1 calc R .
H72C H 0.3379(20) 0.7859(12) 0.4622(2) 0.091 Uiso 1 calc R .
C73 C 0.5632(4) 0.7859(2) 0.4059(2) 0.0552(10) Uani 1 d . .
H73A H 0.6221(23) 0.7672(2) 0.3775(8) 0.083 Uiso 1 calc R .
H73B H 0.6215(24) 0.8149(9) 0.4338(2) 0.083 Uiso 1 calc R .
H73C H 0.4871(4) 0.8148(8) 0.3867(10) 0.083 Uiso 1 calc R .
C80 C 0.0217(3) 0.6465(2) 0.33879(14) 0.0349(7) Uani 1 d . .
C81 C -0.0298(4) 0.6972(2) 0.3832(2) 0.0498(10) Uani 1 d . .
H81A H 0.0109(22) 0.7441(4) 0.3784(7) 0.075 Uiso 1 calc R .
H81B H 0.0001(23) 0.6797(7) 0.4218(2) 0.075 Uiso 1 calc R .
H81C H -0.1333(4) 0.7003(11) 0.3777(7) 0.075 Uiso 1 calc R .
C82 C -0.0390(4) 0.5737(2) 0.3506(2) 0.0434(8) Uani 1 d . .
H82A H -0.0095(21) 0.5397(3) 0.3227(7) 0.065 Uiso 1 calc R .
H82B H -0.1426(4) 0.5763(3) 0.3472(10) 0.065 Uiso 1 calc R .
H82C H -0.0039(20) 0.5586(6) 0.3894(4) 0.065 Uiso 1 calc R .
C83 C -0.0387(3) 0.6746(2) 0.27977(15) 0.0416(8) Uani 1 d . .
H83A H -0.0058(20) 0.6449(7) 0.2496(2) 0.062 Uiso 1 calc R .
H83B H -0.0063(20) 0.7231(5) 0.2752(4) 0.062 Uiso 1 calc R .
H83C H -0.1423(3) 0.6737(12) 0.2769(4) 0.062 Uiso 1 calc R .
C1S C 0.3190(18) 0.5318(12) 0.5073(8) 0.081(4) Uani 0.25 d PDU -1
H1S1 H 0.2223(18) 0.5496(12) 0.4986(8) 0.121 Uiso 0.25 calc PR -1
H1S2 H 0.3774(18) 0.5679(12) 0.5282(8) 0.121 Uiso 0.25 calc PR -1
H1S3 H 0.3175(18) 0.4893(12) 0.5309(8) 0.121 Uiso 0.25 calc PR -1
C2S C 0.3791(15) 0.5146(13) 0.4532(7) 0.077(3) Uani 0.25 d PDU -1
H2S1 H 0.3175(15) 0.4792(13) 0.4321(7) 0.093 Uiso 0.25 calc PR -1
H2S2 H 0.3773(15) 0.5577(13) 0.4293(7) 0.093 Uiso 0.25 calc PR -1
O1S O 0.5148(13) 0.4891(9) 0.4599(6) 0.086(3) Uani 0.25 d PDU -1
C3S C 0.6017(17) 0.4798(12) 0.4186(7) 0.092(4) Uani 0.25 d PDU -1
H3S1 H 0.6145(17) 0.5259(12) 0.4000(7) 0.111 Uiso 0.25 calc PR -1
H3S2 H 0.5544(17) 0.4480(12) 0.3892(7) 0.111 Uiso 0.25 calc PR -1
C4S C 0.7439(17) 0.4505(12) 0.4376(10) 0.108(5) Uani 0.25 d PDU -1
H4S1 H 0.7983(17) 0.4458(12) 0.4045(10) 0.163 Uiso 0.25 calc PR -1
H4S2 H 0.7334(17) 0.4040(12) 0.4549(10) 0.163 Uiso 0.25 calc PR -1
H4S3 H 0.7938(17) 0.4822(12) 0.4658(10) 0.163 Uiso 0.25 calc PR -1
C5S C 0.2267(15) 0.5366(11) 0.4952(8) 0.084(4) Uani 0.25 d PDU -2
H5S1 H 0.1977(15) 0.5469(11) 0.5332(8) 0.127 Uiso 0.25 calc PR -2
H5S2 H 0.1741(15) 0.4957(11) 0.4789(8) 0.127 Uiso 0.25 calc PR -2
H5S3 H 0.2066(15) 0.5775(11) 0.4701(8) 0.127 Uiso 0.25 calc PR -2
C6S C 0.3795(14) 0.5213(11) 0.5002(6) 0.067(3) Uani 0.25 d PDU -2
H6S1 H 0.4303(14) 0.5626(11) 0.5180(6) 0.080 Uiso 0.25 calc PR -2
H6S2 H 0.3979(14) 0.4810(11) 0.5268(6) 0.080 Uiso 0.25 calc PR -2
O2S O 0.4367(13) 0.5057(9) 0.4501(6) 0.080(3) Uani 0.25 d PDU -2
C7S C 0.5740(14) 0.4819(11) 0.4508(7) 0.074(3) Uani 0.25 d PDU -2
H7S1 H 0.5880(14) 0.4438(11) 0.4796(7) 0.089 Uiso 0.25 calc PR -2
H7S2 H 0.6380(14) 0.5210(11) 0.4642(7) 0.089 Uiso 0.25 calc PR -2
C8S C 0.6194(21) 0.4552(12) 0.3971(9) 0.106(5) Uani 0.25 d PDU -2
H8S1 H 0.7184(21) 0.4401(12) 0.4034(9) 0.159 Uiso 0.25 calc PR -2
H8S2 H 0.6102(21) 0.4927(12) 0.3681(9) 0.159 Uiso 0.25 calc PR -2
H8S3 H 0.5600(21) 0.4151(12) 0.3837(9) 0.159 Uiso 0.25 calc PR -2

loop_
_atom_type_symbol
_atom_type_description
_atom_type_scat_dispersion_real
_atom_type_scat_dispersion_imag
_atom_type_scat_source
C C .0033 .0016 'International Tables Vol C Tables 4.2.6.8 and 6.1.1.4'
H H .0000 .0000 'International Tables Vol C Tables 4.2.6.8 and 6.1.1.4'
N N .0061 .0033 'International Tables Vol C Tables 4.2.6.8 and 6.1.1.4'
O O .0106 .0060 'International Tables Vol C Tables 4.2.6.8 and 6.1.1.4'
P P .1023 .0942 'International Tables Vol C Tables 4.2.6.8 and 6.1.1.4'

loop_
_geom_angle_atom_site_label_1
_geom_angle_atom_site_label_2
_geom_angle_atom_site_label_3
_geom_angle
_geom_angle_site_symmetry_1
_geom_angle_site_symmetry_3
_geom_angle_publ_flag
O1 P1 N1 118.09(12) . . y
O1 P1 O3 116.60(11) . . y
N1 P1 O3 125.18(13) . . y
O1 P1 O2 95.67(10) . . y
N1 P1 O2 89.02(11) . . y
O3 P1 O2 89.41(10) . . y
O1 P1 O4 85.80(10) . . y
N1 P1 O4 90.16(11) . . y
O3 P1 O4 90.06(10) . . y
O2 P1 O4 178.53(11) . . y
C11 O1 P1 131.6(2) . . ?
C21 O2 P1 132.6(2) . . ?
C31 O3 P1 114.4(2) . . ?
C36 O4 P1 112.7(2) . . ?
H1 N1 C41 110.1(22) . . ?
H1 N1 P1 118.4(22) . . ?
C41 N1 P1 131.4(2) . . ?
C22 C1 C16 113.2(2) . . ?
C16 C11 C12 121.5(3) . . ?
C16 C11 O1 118.3(3) . . ?
C12 C11 O1 119.6(3) . . ?
C13 C12 C11 116.4(3) . . ?
C13 C12 C50 119.5(3) . . ?
C11 C12 C50 124.1(3) . . ?
C14 C13 C12 124.1(3) . . ?
C15 C14 C13 117.0(3) . . ?
C15 C14 C60 120.8(3) . . ?
C13 C14 C60 122.2(3) . . ?
C14 C15 C16 121.9(3) . . ?
C15 C16 C11 118.8(3) . . ?
C15 C16 C1 119.7(3) . . ?
C11 C16 C1 121.4(3) . . ?
O2 C21 C26 119.6(2) . . ?
O2 C21 C22 119.3(2) . . ?
C26 C21 C22 120.9(3) . . ?
C23 C22 C21 119.2(3) . . ?
C23 C22 C1 119.4(3) . . ?
C21 C22 C1 121.4(2) . . ?
C24 C23 C22 122.5(3) . . ?
C23 C24 C25 116.6(3) . . ?
C23 C24 C70 120.5(3) . . ?
C25 C24 C70 122.8(3) . . ?
C24 C25 C26 123.9(3) . . ?
C21 C26 C25 116.9(3) . . ?
C21 C26 C80 123.6(3) . . ?
C25 C26 C80 119.5(3) . . ?
C32 C31 C36 122.3(3) . . ?
C32 C31 O3 126.7(3) . . ?
C36 C31 O3 111.0(3) . . ?
C31 C32 C33 116.7(3) . . ?
C32 C33 C34 121.3(3) . . ?
C35 C34 C33 121.1(3) . . ?
C36 C35 C34 117.5(3) . . ?
O4 C36 C35 127.3(3) . . ?
O4 C36 C31 111.6(3) . . ?
C35 C36 C31 121.1(3) . . ?
N1 C41 C46 109.5(2) . . ?
N1 C41 C42 110.9(2) . . ?
C46 C41 C42 110.2(3) . . ?
C41 C42 C43 110.9(3) . . ?
C44 C43 C42 111.3(3) . . ?
C45 C44 C43 111.5(3) . . ?
C44 C45 C46 111.7(3) . . ?
C41 C46 C45 111.1(3) . . ?
C53' C50 C12 111.7(3) . . ?
C53' C50 C51' 107.1(4) . . ?
C12 C50 C51' 111.8(3) . . ?
C12 C50 C53 106.8(11) . . ?
C53' C50 C52' 111.6(4) . . ?
C12 C50 C52' 107.5(3) . . ?
C51' C50 C52' 107.1(4) . . ?
C12 C50 C51 118.5(11) . . ?
C53 C50 C51 107.0(13) . . ?
C12 C50 C52 110.3(13) . . ?
C53 C50 C52 106.9(13) . . ?
C51 C50 C52 106.7(14) . . ?
C62 C60 C61 108.1(3) . . ?
C62 C60 C14 112.8(3) . . ?
C61 C60 C14 109.5(3) . . ?
C62 C60 C63 108.5(3) . . ?
C61 C60 C63 109.2(3) . . ?
C14 C60 C63 108.7(3) . . ?
C72 C70 C24 112.8(3) . . ?
C72 C70 C73 108.3(3) . . ?
C24 C70 C73 108.2(3) . . ?
C72 C70 C71 108.1(3) . . ?
C24 C70 C71 110.7(3) . . ?
C73 C70 C71 108.6(3) . . ?
C82 C80 C81 106.9(3) . . ?
C82 C80 C26 109.5(3) . . ?
C81 C80 C26 112.4(3) . . ?
C82 C80 C83 111.3(3) . . ?
C81 C80 C83 106.2(3) . . ?
C26 C80 C83 110.5(3) . . ?
O1S C2S C1S 114.8(8) . . ?
C3S O1S C2S 127.0(9) . . ?
O1S C3S C4S 116.0(8) . . ?
O2S C6S C5S 116.5(8) . . ?
C6S O2S C7S 121.1(8) . . ?
O2S C7S C8S 117.7(8) . . ?

loop_
_geom_bond_atom_site_label_1
_geom_bond_atom_site_label_2
_geom_bond_distance
_geom_bond_site_symmetry_2
_geom_bond_publ_flag
P1 O1 1.606(2) . y
P1 N1 1.629(2) . y
P1 O3 1.636(2) . y
P1 O2 1.669(2) . y
P1 O4 1.716(2) . y
O1 C11 1.396(3) . ?
O2 C21 1.392(3) . ?
O3 C31 1.386(4) . ?
O4 C36 1.355(3) . ?
N1 H1 0.86(2) . ?
N1 C41 1.472(4) . ?
C1 C22 1.506(4) . ?
C1 C16 1.510(4) . ?
C11 C16 1.393(4) . ?
C11 C12 1.395(4) . ?
C12 C13 1.389(4) . ?
C12 C50 1.530(4) . ?
C13 C14 1.385(4) . ?
C14 C15 1.379(4) . ?
C14 C60 1.532(4) . ?
C15 C16 1.388(4) . ?
C21 C26 1.396(4) . ?
C21 C22 1.397(4) . ?
C22 C23 1.384(4) . ?
C23 C24 1.379(4) . ?
C24 C25 1.390(4) . ?
C24 C70 1.527(4) . ?
C25 C26 1.398(4) . ?
C26 C80 1.538(4) . ?
C31 C32 1.370(4) . ?
C31 C36 1.377(4) . ?
C32 C33 1.387(5) . ?
C33 C34 1.388(5) . ?
C34 C35 1.378(4) . ?
C35 C36 1.376(4) . ?
C41 C46 1.513(4) . ?
C41 C42 1.524(4) . ?
C42 C43 1.527(4) . ?
C43 C44 1.515(5) . ?
C44 C45 1.513(5) . ?
C45 C46 1.523(4) . ?
C50 C53' 1.508(7) . ?
C50 C51' 1.534(5) . ?
C50 C53 1.54(2) . ?
C50 C52' 1.537(6) . ?
C50 C51 1.54(2) . ?
C50 C52 1.54(2) . ?
C60 C62 1.522(5) . ?
C60 C61 1.523(5) . ?
C60 C63 1.535(5) . ?
C70 C72 1.511(5) . ?
C70 C73 1.530(5) . ?
C70 C71 1.532(5) . ?
C80 C82 1.532(5) . ?
C80 C81 1.537(4) . ?
C80 C83 1.540(5) . ?
C1S C2S 1.482(7) . ?
C2S O1S 1.370(6) . ?
O1S C3S 1.349(7) . ?
C3S C4S 1.486(7) . ?
C5S C6S 1.473(7) . ?
C6S O2S 1.379(6) . ?
O2S C7S 1.379(7) . ?
C7S C8S 1.464(7) . ?
